data_7021627
loop_
_publ_author_name
'Mishra, Shashank'
'Jeanneau, Erwann'
'Bulin, Anne-Laure'
'Ledoux, Gilles'
'Jouguet, Bernadette'
'Amans, David'
'Belsky, Andrei'
'Daniele, St\'ephane'
'Dujardin, Christophe'

_publ_section_title
;
 A molecular precursor approach to monodisperse scintillating CeF3
 nanocrystals.
;
_journal_issue 35
_journal_name_full 'Dalton transactions (Cambridge, England : 2003)'
_journal_page_first 12633
_journal_page_last 12643
_journal_paper_doi 10.1039/c3dt50605c
_journal_volume 42
_journal_year 2013
_chemical_absolute_configuration ad
_chemical_formula_moiety 'C10 H12 Ce1 F9 O8 S2'
_chemical_formula_sum 'C10 H12 Ce F9 O8 S2'
_chemical_formula_weight 635.43
_space_group_IT_number 29
_symmetry_cell_setting orthorhombic
_symmetry_space_group_name_Hall 'P 2c -2ac'
_symmetry_space_group_name_H-M 'P c a 21'
_atom_sites_solution_hydrogens difmap
_atom_sites_solution_primary direct
_audit_creation_date 11-12-08
_audit_creation_method CRYSTALS_ver_14.23
_cell_angle_alpha 90
_cell_angle_beta 90
_cell_angle_gamma 90
_cell_formula_units_Z 4
_cell_length_a 16.085(2)
_cell_length_b 11.920(2)
_cell_length_c 10.4730(10)
_cell_measurement_reflns_used 3692
_cell_measurement_temperature 120
_cell_measurement_theta_max 29.4775
_cell_measurement_theta_min 3.4113
_cell_volume 2008.0(5)
_computing_cell_refinement
;
CrysAlisPro, Agilent Technologies,
Version 1.171.35.19 (release 27-10-2011 CrysAlis171 .NET)
(compiled Oct 27 2011,15:02:11)
;
_computing_data_collection
;
CrysAlisPro, Agilent Technologies,
Version 1.171.35.19 (release 27-10-2011 CrysAlis171 .NET)
(compiled Oct 27 2011,15:02:11)
;
_computing_data_reduction
;
CrysAlisPro, Agilent Technologies,
Version 1.171.35.19 (release 27-10-2011 CrysAlis171 .NET)
(compiled Oct 27 2011,15:02:11)
;
_computing_molecular_graphics 'CAMERON (Watkin et al., 1996)'
_computing_publication_material 'CRYSTALS (Betteridge et al., 2003)'
_computing_structure_refinement 'CRYSTALS (Betteridge et al., 2003)'
_computing_structure_solution 'SIR97 (Altomare et al., 1999)'
_diffrn_ambient_temperature 120
_diffrn_detector_area_resol_mean 10.4685
_diffrn_measured_fraction_theta_full 0.978
_diffrn_measured_fraction_theta_max 0.911
_diffrn_measurement_device_type 'Xcalibur, Atlas, Gemini ultra'
_diffrn_measurement_method \w
_diffrn_radiation_monochromator graphite
_diffrn_radiation_source 'Enhance (Mo) X-ray Source'
_diffrn_radiation_type 'Mo K\a'
_diffrn_radiation_wavelength 0.7107
_diffrn_reflns_av_R_equivalents 0.038
_diffrn_reflns_limit_h_max 19
_diffrn_reflns_limit_h_min -20
_diffrn_reflns_limit_k_max 15
_diffrn_reflns_limit_k_min -16
_diffrn_reflns_limit_l_max 14
_diffrn_reflns_limit_l_min -12
_diffrn_reflns_number 9955
_diffrn_reflns_theta_full 25.217
_diffrn_reflns_theta_max 29.322
_diffrn_reflns_theta_min 3.418
_diffrn_standards_number 0
_exptl_absorpt_coefficient_mu 2.592
_exptl_absorpt_correction_T_max 1.044
_exptl_absorpt_correction_T_min 0.457
_exptl_absorpt_correction_type gaussian
_exptl_absorpt_process_details
;
CrysAlisPro, Agilent Technologies,
Version 1.171.35.19 (release 27-10-2011 CrysAlis171 .NET)
(compiled Oct 27 2011,15:02:11)
Numerical absorption correction based on gaussian integration over
a multifaceted crystal model
;
_exptl_crystal_colour colorless
_exptl_crystal_density_diffrn 2.102
_exptl_crystal_density_method 'not measured'
_exptl_crystal_description needle
_exptl_crystal_F_000 1228
_exptl_crystal_size_max 0.646
_exptl_crystal_size_mid 0.177
_exptl_crystal_size_min 0.096
_refine_diff_density_max 2.10
_refine_diff_density_min -2.87
_refine_ls_abs_structure_details 'Flack (1983), 2541 Friedel-pairs'
_refine_ls_abs_structure_Flack 0.07(4)
_refine_ls_extinction_coef 100(10)
_refine_ls_extinction_method 'Larson (1970), Equation 22'
_refine_ls_goodness_of_fit_ref 0.9038
_refine_ls_hydrogen_treatment constr
_refine_ls_matrix_type full
_refine_ls_number_parameters 273
_refine_ls_number_reflns 4638
_refine_ls_number_restraints 19
_refine_ls_R_factor_all 0.0682
_refine_ls_R_factor_gt 0.0605
_refine_ls_shift/su_max 0.0023024
_refine_ls_shift/su_mean 0.0001271
_refine_ls_structure_factor_coef Fsqd
_refine_ls_weighting_details
;
Method, part 1, Chebychev polynomial, (Watkin, 1994, Prince, 1982)
[weight] = 1.0/[A~0~*T~0~(x)+A~1~*T~1~(x) ... +A~n-1~]*T~n-1~(x)]
where A~i~ are the Chebychev coefficients listed below and x= Fcalc/Fmax
Method = Robust Weighting (Prince, 1982)
W = [weight] * [1-(deltaF/6*sigmaF)^2^]^2^
A~i~ are:
0.460E+04 0.735E+04 0.460E+04 0.198E+04 303.
;
_refine_ls_weighting_scheme calc
_refine_ls_wR_factor_all 0.1735
_refine_ls_wR_factor_gt 0.1427
_refine_ls_wR_factor_ref 0.1735
_reflns_limit_h_max 20
_reflns_limit_h_min 0
_reflns_limit_k_max 16
_reflns_limit_k_min 0
_reflns_limit_l_max 14
_reflns_limit_l_min -12
_reflns_number_gt 4122
_reflns_number_total 4639
_reflns_threshold_expression I>2.0\s(I)
_oxford_diffrn_Wilson_B_factor 1.48
_oxford_diffrn_Wilson_scale 0.12
_oxford_refine_ls_r_factor_ref 0.0682
_oxford_refine_ls_scale 2.86(6)
_oxford_reflns_number_all 4638
_oxford_reflns_threshold_expression_ref I>-10.0\s(I)
_oxford_structure_analysis_title 'smrb06 in P c a 21'
_cod_data_source_file c3dt50605c.txt
_cod_data_source_block complex4
_cod_depositor_comments
;
The following automatic conversions were performed:

'_symmetry_cell_setting' value 'Orthorhombic' changed to
'orthorhombic' according to
/home/saulius/struct/CIF-dictionaries/cif_core.dic dictionary named
'cif_core.dic' version 2.4.2 from
2011-04-26.

'_atom_sites_solution_primary' value 'Direct' changed to
'direct' according to
/home/saulius/struct/CIF-dictionaries/cif_core.dic dictionary named
'cif_core.dic' version 2.4.2 from 2011-04-26.

Automatic conversion script
Id: cif_fix_values 1891 2012-01-12 08:04:46Z andrius 
;
_cod_original_sg_symbol_H-M 'P c a 21 '
_cod_original_formula_sum 'C10 H12 Ce1 F9 O8 S2'
_cod_database_code 7021627

loop_
_symmetry_equiv_pos_as_xyz
x,y,z
-x+1/2,y,z+1/2
x+1/2,-y,z
-x,-y,z+1/2

loop_
_atom_site_label
_atom_site_type_symbol
_atom_site_fract_x
_atom_site_fract_y
_atom_site_fract_z
_atom_site_U_iso_or_equiv
_atom_site_occupancy
_atom_site_adp_type
_atom_site_refinement_flags_posn
_atom_site_refinement_flags_adp
F1 F -0.4622(7) -0.6069(10) -0.3998(9) 0.0610 1.0000 Uani . U
F2 F -0.5206(8) -0.6710(10) -0.5581(14) 0.0835 1.0000 Uani . U
F3 F -0.4339(9) -0.5438(10) -0.5767(13) 0.0936 1.0000 Uani . U
F4 F -0.0077(7) -0.6480(12) -0.4301(10) 0.0661 1.0000 Uani . .
F5 F -0.0118(8) -0.6804(9) -0.6353(11) 0.0653 1.0000 Uani . .
F6 F 0.0211(5) -0.8129(9) -0.5109(11) 0.0585 1.0000 Uani . .
F7 F -0.2936(9) -1.1863(7) -0.6451(10) 0.0654 1.0000 Uani . .
F8 F -0.1857(6) -1.1840(6) -0.5248(12) 0.0449 1.0000 Uani . .
F9 F -0.3061(7) -1.2009(8) -0.4423(12) 0.0598 1.0000 Uani . .
C1 C -0.5438(8) -0.9216(12) -0.3142(15) 0.0433 1.0000 Uani . .
C2 C -0.4781(11) -1.1052(14) -0.2079(14) 0.0549 1.0000 Uani . .
C3 C -0.3298(9) -0.4314(11) -0.259(2) 0.0544 1.0000 Uani . .
C4 C -0.1674(11) -0.4372(15) -0.3242(18) 0.0591 1.0000 Uani . .
C5 C -0.3822(9) -0.7250(9) -0.5338(12) 0.0236 1.0000 Uani . .
C6 C -0.4498(12) -0.6347(15) -0.517(2) 0.0603 1.0000 Uani . U
C7 C -0.1212(8) -0.7550(11) -0.5035(11) 0.0263 1.0000 Uani . .
C8 C -0.0297(8) -0.7238(12) -0.5231(13) 0.0358 1.0000 Uani . .
C9 C -0.2669(6) -1.0201(9) -0.5203(13) 0.0227 1.0000 Uani . .
C10 C -0.2630(10) -1.1488(11) -0.5338(16) 0.0341 1.0000 Uani . .
O1 O -0.3902(5) -0.9217(7) -0.2153(8) 0.0288 1.0000 Uani . .
O2 O -0.2600(6) -0.6193(8) -0.3233(9) 0.0339 1.0000 Uani . .
O3 O -0.3668(5) -0.7825(7) -0.4387(8) 0.0300 1.0000 Uani . .
O4 O -0.1334(6) -0.8088(7) -0.4029(8) 0.0309 1.0000 Uani . .
O5 O -0.2565(6) -0.9872(7) -0.4083(8) 0.0248 1.0000 Uani . .
O6 O -0.2818(6) -0.9673(7) -0.6196(8) 0.0277 1.0000 Uani . .
O7 O -0.1696(6) -0.7259(7) -0.5895(10) 0.0376 1.0000 Uani . .
O8 O -0.3528(5) -0.7280(7) -0.6451(7) 0.0277 1.0000 Uani . .
Ce1 Ce -0.26260(3) -0.81913(4) -0.2706(2) 0.0169 1.0000 Uani . .
S2 S -0.2432(2) -0.5196(2) -0.2385(4) 0.0315 1.0000 Uani . .
S1 S -0.44505(18) -0.9916(2) -0.3042(3) 0.0286 1.0000 Uani . .
H11 H -0.5392 -0.8588 -0.3712 0.0650 1.0000 Uiso R .
H12 H -0.5846 -0.9736 -0.3460 0.0650 1.0000 Uiso R .
H13 H -0.5594 -0.8961 -0.2306 0.0650 1.0000 Uiso R .
H21 H -0.4320 -1.1541 -0.1910 0.0810 1.0000 Uiso R .
H22 H -0.5208 -1.1461 -0.2518 0.0809 1.0000 Uiso R .
H23 H -0.4996 -1.0769 -0.1284 0.0809 1.0000 Uiso R .
H31 H -0.3780 -0.4669 -0.2232 0.0811 1.0000 Uiso R .
H32 H -0.3385 -0.4180 -0.3482 0.0810 1.0000 Uiso R .
H33 H -0.3200 -0.3615 -0.2158 0.0809 1.0000 Uiso R .
H41 H -0.1148 -0.4752 -0.3238 0.0880 1.0000 Uiso R .
H42 H -0.1861 -0.4274 -0.4108 0.0880 1.0000 Uiso R .
H43 H -0.1618 -0.3651 -0.2839 0.0880 1.0000 Uiso R .

loop_
_atom_site_aniso_label
_atom_site_aniso_U_11
_atom_site_aniso_U_22
_atom_site_aniso_U_33
_atom_site_aniso_U_23
_atom_site_aniso_U_13
_atom_site_aniso_U_12
F1 0.060(5) 0.083(6) 0.040(4) -0.018(4) -0.001(4) 0.039(5)
F2 0.049(6) 0.084(7) 0.117(8) -0.054(6) -0.028(6) 0.032(5)
F3 0.111(8) 0.062(6) 0.108(8) 0.039(5) 0.053(6) 0.047(6)
F4 0.050(6) 0.096(9) 0.053(6) -0.011(6) -0.005(5) -0.041(6)
F5 0.066(7) 0.073(7) 0.057(6) 0.026(5) 0.025(6) -0.016(5)
F6 0.021(4) 0.091(8) 0.064(6) 0.017(5) 0.000(4) 0.006(4)
F7 0.116(10) 0.032(4) 0.048(6) -0.021(4) -0.036(7) 0.009(5)
F8 0.028(4) 0.024(4) 0.083(7) -0.003(4) 0.012(5) 0.013(3)
F9 0.058(6) 0.032(4) 0.090(8) 0.019(5) 0.019(6) -0.009(4)
C1 0.032(6) 0.048(7) 0.050(8) -0.008(6) -0.014(6) 0.002(6)
C2 0.063(10) 0.061(9) 0.041(8) 0.012(7) -0.028(7) -0.024(8)
C3 0.054(8) 0.035(6) 0.075(11) -0.030(8) 0.014(10) 0.009(6)
C4 0.051(9) 0.059(9) 0.067(11) 0.002(8) 0.018(8) -0.011(8)
C5 0.026(6) 0.029(6) 0.016(5) 0.004(4) 0.001(4) -0.001(5)
C6 0.061(6) 0.054(6) 0.065(6) -0.009(5) 0.008(5) 0.033(5)
C7 0.020(6) 0.036(6) 0.023(6) -0.009(5) -0.008(4) 0.001(5)
C8 0.028(6) 0.052(8) 0.028(6) 0.009(6) -0.003(5) -0.019(6)
C9 0.036(9) 0.020(4) 0.012(4) -0.002(5) 0.004(5) 0.002(4)
C10 0.045(11) 0.025(5) 0.033(8) -0.001(6) -0.002(6) 0.000(5)
O1 0.034(4) 0.029(4) 0.023(3) -0.005(3) 0.001(3) -0.004(3)
O2 0.040(5) 0.037(5) 0.025(4) 0.004(4) -0.001(4) 0.001(4)
O3 0.030(4) 0.026(4) 0.034(5) 0.002(3) -0.007(3) 0.008(4)
O4 0.036(5) 0.032(4) 0.025(4) 0.003(3) 0.005(4) -0.003(4)
O5 0.026(4) 0.025(4) 0.024(4) 0.003(3) -0.003(3) -0.001(3)
O6 0.037(4) 0.023(4) 0.024(4) 0.004(3) 0.002(4) -0.001(4)
O7 0.039(5) 0.031(4) 0.043(5) -0.010(4) -0.018(4) 0.011(4)
O8 0.030(4) 0.032(4) 0.021(4) -0.002(3) -0.002(3) 0.009(3)
Ce1 0.0175(3) 0.0179(3) 0.0154(3) -0.0004(3) -0.0001(4) -0.00110(14)
S2 0.0387(15) 0.0222(12) 0.034(2) 0.0012(11) 0.0025(12) 0.0009(10)
S1 0.0268(12) 0.0324(13) 0.0267(13) 0.0004(10) -0.0008(10) -0.0087(11)

loop_
_atom_type_symbol
_atom_type_scat_dispersion_real
_atom_type_scat_dispersion_imag
_atom_type_scat_Cromer_Mann_a1
_atom_type_scat_Cromer_Mann_b1
_atom_type_scat_Cromer_Mann_a2
_atom_type_scat_Cromer_Mann_b2
_atom_type_scat_Cromer_Mann_a3
_atom_type_scat_Cromer_Mann_b3
_atom_type_scat_Cromer_Mann_a4
_atom_type_scat_Cromer_Mann_b4
_atom_type_scat_Cromer_Mann_c
_atom_type_scat_source
C 0.0033 0.0016 2.3100 20.8439 1.0200 10.2075 1.5886 0.5687 0.8650 51.6512 0.2156 'International Tables Vol C 4.2.6.8 and 6.1.1.4'
H 0.0000 0.0000 0.4930 10.5109 0.3229 26.1257 0.1402 3.1424 0.0408 57.7998 0.0030 'International Tables Vol C 4.2.6.8 and 6.1.1.4'
N 0.0061 0.0033 12.2126 0.0057 3.1322 9.8933 2.0125 28.9975 1.1663 0.5826 -11.5290 'International Tables Vol C 4.2.6.8 and 6.1.1.4'
O 0.0106 0.0060 3.0485 13.2771 2.2868 5.7011 1.5463 0.3239 0.8670 32.9089 0.2508 'International Tables Vol C 4.2.6.8 and 6.1.1.4'
F 0.0171 0.0103 3.5392 10.2825 2.6412 4.2944 1.5170 0.2615 1.0243 26.1476 0.2776 'International Tables Vol C 4.2.6.8 and 6.1.1.4'
Ce -0.2486 2.6331 21.1671 2.8122 19.7695 0.2268 11.8513 17.6083 3.3305 127.1130 1.8626 'International Tables Vol C 4.2.6.8 and 6.1.1.4'
S 0.1246 0.1234 6.9053 1.4679 5.2034 22.2151 1.4379 0.2536 1.5863 56.1720 0.8669 'International Tables Vol C 4.2.6.8 and 6.1.1.4'

loop_
_geom_angle_atom_site_label_1
_geom_angle_site_symmetry_1
_geom_angle_atom_site_label_2
_geom_angle_atom_site_label_3
_geom_angle_site_symmetry_3
_geom_angle
_geom_angle_publ_flag
S1 . C1 H11 . 109.3 no
S1 . C1 H12 . 108.9 no
H11 . C1 H12 . 109.8 no
S1 . C1 H13 . 109.0 no
H11 . C1 H13 . 109.9 no
H12 . C1 H13 . 110.0 no
S1 . C2 H21 . 109.8 no
S1 . C2 H22 . 109.4 no
H21 . C2 H22 . 109.4 no
S1 . C2 H23 . 109.4 no
H21 . C2 H23 . 109.3 no
H22 . C2 H23 . 109.6 no
S2 . C3 H31 . 109.3 no
S2 . C3 H32 . 109.4 no
H31 . C3 H32 . 109.5 no
S2 . C3 H33 . 109.4 no
H31 . C3 H33 . 109.5 no
H32 . C3 H33 . 109.7 no
S2 . C4 H41 . 109.6 no
S2 . C4 H42 . 108.8 no
H41 . C4 H42 . 109.7 no
S2 . C4 H43 . 109.4 no
H41 . C4 H43 . 109.7 no
H42 . C4 H43 . 109.6 no
C6 . C5 O3 . 116.0(13) yes
C6 . C5 O8 . 112.9(12) yes
O3 . C5 O8 . 131.1(12) yes
C5 . C6 F2 . 110.6(14) yes
C5 . C6 F1 . 113.3(15) yes
F2 . C6 F1 . 105.4(17) yes
C5 . C6 F3 . 113.4(15) yes
F2 . C6 F3 . 107.4(18) yes
F1 . C6 F3 . 106.1(16) yes
C8 . C7 O4 . 112.8(11) yes
C8 . C7 O7 . 116.0(12) yes
O4 . C7 O7 . 131.2(13) yes
C7 . C8 F4 . 108.2(12) yes
C7 . C8 F6 . 112.3(11) yes
F4 . C8 F6 . 107.1(12) yes
C7 . C8 F5 . 115.2(12) yes
F4 . C8 F5 . 108.5(11) yes
F6 . C8 F5 . 105.2(12) yes
C10 . C9 O5 . 113.1(11) yes
C10 . C9 O6 . 115.9(11) yes
O5 . C9 O6 . 130.9(10) yes
C9 . C10 F7 . 113.3(11) yes
C9 . C10 F9 . 112.1(13) yes
F7 . C10 F9 . 106.1(13) yes
C9 . C10 F8 . 110.5(11) yes
F7 . C10 F8 . 107.7(14) yes
F9 . C10 F8 . 106.9(12) yes
Ce1 . O1 S1 . 127.5(5) yes
Ce1 . O2 S2 . 129.7(5) yes
C5 . O3 Ce1 . 144.0(9) yes
C7 . O4 Ce1 . 128.5(9) yes
C9 . O5 Ce1 . 142.9(8) yes
Ce1 2_454 O6 C9 . 147.5(8) yes
Ce1 2_454 O7 C7 . 135.6(8) yes
Ce1 2_454 O8 C5 . 140.5(8) yes
O8 2_455 Ce1 O4 . 69.9(3) yes
O8 2_455 Ce1 O6 2_455 76.2(3) yes
O4 . Ce1 O6 2_455 98.6(3) yes
O8 2_455 Ce1 O5 . 128.7(3) yes
O4 . Ce1 O5 . 71.6(3) yes
O6 2_455 Ce1 O5 . 77.5(3) yes
O8 2_455 Ce1 O3 . 142.7(3) yes
O4 . Ce1 O3 . 99.2(3) yes
O6 2_455 Ce1 O3 . 141.0(3) yes
O5 . Ce1 O3 . 75.8(3) yes
O8 2_455 Ce1 O1 . 134.9(3) yes
O4 . Ce1 O1 . 148.1(3) yes
O6 2_455 Ce1 O1 . 74.7(3) yes
O5 . Ce1 O1 . 76.5(3) yes
O3 . Ce1 O1 . 71.9(3) yes
O8 2_455 Ce1 O7 2_455 74.3(3) yes
O4 . Ce1 O7 2_455 140.8(3) yes
O6 2_455 Ce1 O7 2_455 87.6(3) yes
O5 . Ce1 O7 2_455 146.7(3) yes
O3 . Ce1 O7 2_455 99.7(3) yes
O8 2_455 Ce1 O2 . 71.6(3) yes
O4 . Ce1 O2 . 79.2(3) yes
O6 2_455 Ce1 O2 . 146.5(3) yes
O5 . Ce1 O2 . 131.1(3) yes
O3 . Ce1 O2 . 71.3(3) yes
O1 . Ce1 O7 2_455 70.9(3) yes
O1 . Ce1 O2 . 123.5(3) yes
O7 2_455 Ce1 O2 . 75.0(3) yes
C4 . S2 C3 . 98.6(9) yes
C4 . S2 O2 . 104.9(7) yes
C3 . S2 O2 . 105.0(7) yes
C1 . S1 C2 . 97.0(8) yes
C1 . S1 O1 . 107.0(6) yes
C2 . S1 O1 . 104.1(6) yes

loop_
_geom_bond_atom_site_label_1
_geom_bond_atom_site_label_2
_geom_bond_site_symmetry_2
_geom_bond_distance
_geom_bond_publ_flag
F1 C6 . 1.29(2) yes
F2 C6 . 1.29(2) yes
F3 C6 . 1.28(2) yes
F4 C8 . 1.375(18) yes
F5 C8 . 1.316(16) yes
F6 C8 . 1.347(17) yes
F7 C10 . 1.343(17) yes
F8 C10 . 1.315(18) yes
F9 C10 . 1.34(2) yes
C1 S1 . 1.797(14) yes
C1 H11 . 0.961 no
C1 H12 . 0.962 no
C1 H13 . 0.960 no
C2 S1 . 1.770(15) yes
C2 H21 . 0.960 no
C2 H22 . 0.960 no
C2 H23 . 0.963 no
C3 S2 . 1.758(15) yes
C3 H31 . 0.958 no
C3 H32 . 0.961 no
C3 H33 . 0.959 no
C4 S2 . 1.804(16) yes
C4 H41 . 0.961 no
C4 H42 . 0.963 no
C4 H43 . 0.962 no
C5 C6 . 1.539(19) yes
C5 O3 . 1.234(14) yes
C5 O8 . 1.258(15) yes
C7 C8 . 1.533(18) yes
C7 O4 . 1.249(15) yes
C7 O7 . 1.239(15) yes
C9 C10 . 1.541(16) yes
C9 O5 . 1.248(16) yes
C9 O6 . 1.238(16) yes
O1 Ce1 . 2.459(8) yes
O1 S1 . 1.529(8) yes
O2 Ce1 . 2.445(10) yes
O2 S2 . 1.508(10) yes
O3 Ce1 . 2.470(8) yes
O4 Ce1 . 2.501(9) yes
O5 Ce1 . 2.471(9) yes
O6 Ce1 2_454 2.476(8) yes
O7 Ce1 2_454 2.454(9) yes
O8 Ce1 2_454 2.521(8) yes

loop_
_geom_hbond_atom_site_label_D
_geom_hbond_atom_site_label_H
_geom_hbond_atom_site_label_A
_geom_hbond_site_symmetry_A
_geom_hbond_angle_DHA
_geom_hbond_distance_DH
_geom_hbond_distance_HA
_geom_hbond_distance_DA
_geom_hbond_publ_flag
C2 H22 O4 3_435 160.8(4) 0.960 2.464 3.39(2) yes
